data_7123650
loop_
_publ_author_name
'Shi, Jingkai'
'Liang, Fei'
'He, Yixin'
'Zhang, Xinyuan'
'Lin, Zheshuai'
'Xu, De Gang'
'Hu, Zhanggui'
'Yao, Jianquan'
'Wu, Yicheng'

_publ_section_title
;
 Rational structural design of benzothiazolium-based crystal HDB-T with
 high nonlinearity and efficient terahertz-wave generation
;
_journal_name_full 'Chemical Communications'
_journal_paper_doi 10.1039/C9CC03188J
_journal_year 2019
_chemical_formula_moiety 'C7 H7 O3 S, C16 H14 N O S'
_chemical_formula_sum 'C23 H21 N O4 S2'
_chemical_formula_weight 439.53
_space_group_crystal_system orthorhombic
_space_group_IT_number 29
_space_group_name_Hall 'P 2c -2ac'
_space_group_name_H-M_alt 'P c a 21'
_symmetry_space_group_name_Hall 'P 2c -2ac'
_symmetry_space_group_name_H-M 'P c a 21'
_atom_sites_solution_hydrogens difmap
_atom_sites_solution_primary dual
_audit_creation_date 2018-09-13
_audit_creation_method
;
Olex2 1.2
(compiled 2017.08.10 svn.r3458 for OlexSys, GUI svn.r5381)
;
_audit_update_record
;
2019-03-08 deposited with the CCDC.    2019-06-13 downloaded from the CCDC.
;
_cell_angle_alpha 90
_cell_angle_beta 90
_cell_angle_gamma 90
_cell_formula_units_Z 4
_cell_length_a 15.60340(10)
_cell_length_b 6.94140(10)
_cell_length_c 19.1717(2)
_cell_measurement_reflns_used 17375
_cell_measurement_temperature 230(2)
_cell_measurement_theta_max 78.9710
_cell_measurement_theta_min 4.6000
_cell_volume 2076.48(4)
_computing_molecular_graphics 'Olex2 (Dolomanov et al., 2009)'
_computing_publication_material 'Olex2 (Dolomanov et al., 2009)'
_computing_structure_refinement 'ShelXL (Sheldrick, 2015)'
_computing_structure_solution 'ShelXT (Sheldrick, 2015)'
_diffrn_ambient_temperature 230(2)
_diffrn_measured_fraction_theta_full 1.000
_diffrn_measured_fraction_theta_max 0.998
_diffrn_measurement_device_type 'multiwire proportional'
_diffrn_measurement_method 'phi and omega scans'
_diffrn_radiation_monochromator graphite
_diffrn_radiation_type CuK\a
_diffrn_radiation_wavelength 1.54178
_diffrn_reflns_av_R_equivalents 0.0540
_diffrn_reflns_av_unetI/netI 0.0404
_diffrn_reflns_Laue_measured_fraction_full 1.000
_diffrn_reflns_Laue_measured_fraction_max 0.998
_diffrn_reflns_limit_h_max 19
_diffrn_reflns_limit_h_min -19
_diffrn_reflns_limit_k_max 8
_diffrn_reflns_limit_k_min -6
_diffrn_reflns_limit_l_max 24
_diffrn_reflns_limit_l_min -24
_diffrn_reflns_number 24828
_diffrn_reflns_point_group_measured_fraction_full 0.995
_diffrn_reflns_point_group_measured_fraction_max 0.982
_diffrn_reflns_theta_full 67.679
_diffrn_reflns_theta_max 79.310
_diffrn_reflns_theta_min 4.613
_exptl_absorpt_coefficient_mu 2.583
_exptl_absorpt_correction_type none
_exptl_crystal_density_diffrn 1.406
_exptl_crystal_description chip
_exptl_crystal_F_000 920
_refine_diff_density_max 0.196
_refine_diff_density_min -0.373
_refine_diff_density_rms 0.053
_refine_ls_abs_structure_details
;
 Flack x determined using 2015 quotients [(I+)-(I-)]/[(I+)+(I-)]
 (Parsons, Flack and Wagner, Acta Cryst. B69 (2013) 249-259).
;
_refine_ls_abs_structure_Flack 0.000(10)
_refine_ls_extinction_method none
_refine_ls_goodness_of_fit_ref 1.075
_refine_ls_hydrogen_treatment refall
_refine_ls_matrix_type full
_refine_ls_number_parameters 355
_refine_ls_number_reflns 4424
_refine_ls_number_restraints 11
_refine_ls_restrained_S_all 1.075
_refine_ls_R_factor_all 0.0366
_refine_ls_R_factor_gt 0.0351
_refine_ls_shift/su_max 0.000
_refine_ls_shift/su_mean 0.000
_refine_ls_structure_factor_coef Fsqd
_refine_ls_weighting_details 'w=1/[\s^2^(Fo^2^)+(0.0507P)^2^+0.6463P] where P=(Fo^2^+2Fc^2^)/3'
_refine_ls_weighting_scheme calc
_refine_ls_wR_factor_gt 0.0964
_refine_ls_wR_factor_ref 0.0970
_reflns_Friedel_coverage 0.908
_reflns_Friedel_fraction_full 0.990
_reflns_Friedel_fraction_max 0.964
_reflns_number_gt 4363
_reflns_number_total 4424
_reflns_threshold_expression 'I > 2\s(I)'
_cod_data_source_file c9cc03188j2.cif
_cod_data_source_block a_CCDC1
_cod_database_code 7123650
_shelx_shelxl_version_number 2016/4
_shelx_space_group_comment
;
The symmetry employed for this shelxl refinement is uniquely defined
by the following loop, which should always be used as a source of
symmetry information in preference to the above space-group names.
They are only intended as comments.
;
_olex2_refinement_description
;
1. Restrained distances
 H00F-H00O = H00F-H00M = H00O-H00M
 1.45 with sigma of 0.02
 H00F-C00U = H00M-C00U = H00O-C00U
 0.9 with sigma of 0.02
 H00F-C00M = H00M-C00M = H00O-C00M
 2 with sigma of 0.02
2. Rigid bond restraints
 C00Q, C00S
 with sigma for 1-2 distances of 0.001 and sigma for 1-3 distances of 0.001
;
_olex2_submission_special_instructions 'No special instructions were received'

loop_
_space_group_symop_operation_xyz
'x, y, z'
'-x, -y, z+1/2'
'x+1/2, -y, z'
'-x+1/2, y, z+1/2'

loop_
_atom_site_label
_atom_site_type_symbol
_atom_site_fract_x
_atom_site_fract_y
_atom_site_fract_z
_atom_site_U_iso_or_equiv
_atom_site_adp_type
_atom_site_occupancy
_atom_site_site_symmetry_order
_atom_site_calc_flag
_atom_site_refinement_flags_posn
_atom_site_refinement_flags_adp
S001 S 0.35696(4) 0.55190(12) 0.13301(5) 0.03939(19) Uani 1 1 d . .
S002 S 0.75811(5) 0.68987(13) 0.32486(5) 0.0422(2) Uani 1 1 d . .
O003 O 0.22399(16) 0.7472(5) 0.45101(19) 0.0571(7) Uani 1 1 d . .
O004 O 0.38658(17) 0.3680(4) 0.10777(17) 0.0587(7) Uani 1 1 d . .
N005 N 0.79525(17) 0.7576(4) 0.45115(16) 0.0367(6) Uani 1 1 d . .
O006 O 0.31343(18) 0.5419(5) 0.19898(16) 0.0626(8) Uani 1 1 d . .
O007 O 0.3060(2) 0.6576(5) 0.0828(2) 0.0689(8) Uani 1 1 d . .
C008 C 0.5742(2) 0.7386(5) 0.38853(18) 0.0359(6) Uani 1 1 d . .
C009 C 0.48393(19) 0.7373(4) 0.40711(18) 0.0336(6) Uani 1 1 d . .
C00A C 0.6403(2) 0.7282(5) 0.43278(19) 0.0364(7) Uani 1 1 d . .
C00B C 0.4505(2) 0.6921(4) 0.14697(15) 0.0351(6) Uani 1 1 d . .
C00C C 0.3097(2) 0.7437(5) 0.4389(2) 0.0392(7) Uani 1 1 d . .
C00D C 0.5273(2) 0.6025(5) 0.16458(17) 0.0363(6) Uani 1 1 d . .
C00E C 0.7279(2) 0.7301(5) 0.40964(18) 0.0346(6) Uani 1 1 d . .
C00F C 0.8740(2) 0.7544(5) 0.4168(2) 0.0395(7) Uani 1 1 d . .
C00G C 0.3359(2) 0.7695(5) 0.37029(19) 0.0424(7) Uani 1 1 d . .
C00H C 0.5997(2) 0.7109(5) 0.17852(19) 0.0410(7) Uani 1 1 d . .
C00I C 0.3692(2) 0.7141(5) 0.4916(2) 0.0380(7) Uani 1 1 d . .
C00J C 0.4229(2) 0.7658(5) 0.35467(19) 0.0387(6) Uani 1 1 d . .
C00K C 0.4558(2) 0.7110(5) 0.47593(17) 0.0362(6) Uani 1 1 d . .
C00L C 0.4482(2) 0.8914(5) 0.1424(2) 0.0473(8) Uani 1 1 d . .
C00M C 0.5983(2) 0.9106(5) 0.17512(18) 0.0464(8) Uani 1 1 d D .
C00N C 0.9554(2) 0.7779(5) 0.4463(3) 0.0498(9) Uani 1 1 d . .
C00O C 0.8652(2) 0.7219(5) 0.3459(2) 0.0411(7) Uani 1 1 d . .
C00P C 0.5214(3) 0.9971(6) 0.1560(2) 0.0532(9) Uani 1 1 d . .
C00Q C 1.0154(2) 0.7424(6) 0.3307(3) 0.0615(10) Uani 1 1 d . U
C00R C 0.9354(3) 0.7172(6) 0.3009(3) 0.0554(10) Uani 1 1 d . .
C00S C 1.0251(2) 0.7711(6) 0.4016(3) 0.0590(10) Uani 1 1 d . U
C00T C 0.7886(3) 0.7955(7) 0.5257(2) 0.0542(10) Uani 1 1 d . .
C00U C 0.6771(3) 1.0286(8) 0.1896(3) 0.0675(13) Uani 1 1 d D .
H00K H 0.501(2) 0.684(5) 0.513(2) 0.033(9) Uiso 1 1 d . .
H00L H 0.391(3) 0.949(7) 0.133(3) 0.062(12) Uiso 1 1 d . .
H00P H 0.518(4) 1.149(8) 0.153(3) 0.080(16) Uiso 1 1 d . .
H008 H 0.580(3) 0.746(6) 0.337(3) 0.056(13) Uiso 1 1 d . .
H00Q H 1.068(4) 0.740(7) 0.305(3) 0.069(15) Uiso 1 1 d . .
H00N H 0.956(3) 0.794(6) 0.486(2) 0.037(11) Uiso 1 1 d . .
H00A H 0.631(3) 0.709(6) 0.482(3) 0.053(13) Uiso 1 1 d . .
H00H H 0.653(3) 0.641(6) 0.195(2) 0.048(11) Uiso 1 1 d . .
H00G H 0.293(3) 0.784(7) 0.334(3) 0.061(14) Uiso 1 1 d . .
H00I H 0.351(3) 0.689(6) 0.536(2) 0.050(12) Uiso 1 1 d . .
H00J H 0.443(3) 0.780(5) 0.307(2) 0.037(10) Uiso 1 1 d . .
H00S H 1.080(5) 0.787(9) 0.418(4) 0.09(2) Uiso 1 1 d . .
H00E H 0.529(3) 0.464(6) 0.167(2) 0.042(10) Uiso 1 1 d . .
H00F H 0.682(3) 1.056(6) 0.2354(13) 0.080(18) Uiso 1 1 d D .
H003 H 0.215(4) 0.719(8) 0.484(4) 0.07(2) Uiso 1 1 d . .
H00M H 0.7249(15) 0.955(6) 0.180(3) 0.11(3) Uiso 1 1 d D .
H00O H 0.681(3) 1.135(5) 0.165(2) 0.11(2) Uiso 1 1 d D .
H00R H 0.926(4) 0.693(9) 0.256(4) 0.09(2) Uiso 1 1 d . .
H00B H 0.825(5) 0.912(11) 0.540(3) 0.10(2) Uiso 1 1 d . .
H00C H 0.810(6) 0.688(13) 0.553(4) 0.14(3) Uiso 1 1 d . .
H00D H 0.739(7) 0.824(13) 0.542(5) 0.16(4) Uiso 1 1 d . .

loop_
_atom_site_aniso_label
_atom_site_aniso_U_11
_atom_site_aniso_U_22
_atom_site_aniso_U_33
_atom_site_aniso_U_23
_atom_site_aniso_U_13
_atom_site_aniso_U_12
S001 0.0268(3) 0.0506(4) 0.0407(4) -0.0008(3) -0.0040(3) -0.0002(3)
S002 0.0263(3) 0.0589(5) 0.0414(4) -0.0058(4) 0.0030(3) 0.0001(3)
O003 0.0222(11) 0.089(2) 0.0604(19) 0.0089(17) 0.0015(12) 0.0019(11)
O004 0.0433(13) 0.0528(15) 0.080(2) -0.0242(14) -0.0076(13) -0.0024(11)
N005 0.0293(12) 0.0390(13) 0.0419(15) 0.0056(11) -0.0047(11) -0.0059(10)
O006 0.0442(15) 0.088(2) 0.0551(16) 0.0001(14) 0.0112(12) -0.0139(14)
O007 0.0450(14) 0.089(2) 0.0725(19) 0.0150(17) -0.0267(14) 0.0018(15)
C008 0.0283(15) 0.0410(16) 0.0383(15) -0.0023(12) 0.0035(12) -0.0010(12)
C009 0.0215(13) 0.0342(14) 0.0451(17) -0.0025(12) 0.0015(12) 0.0001(10)
C00A 0.0246(14) 0.0449(17) 0.0397(17) -0.0006(13) 0.0038(11) 0.0006(11)
C00B 0.0337(14) 0.0389(15) 0.0327(15) 0.0001(11) 0.0014(11) 0.0053(11)
C00C 0.0253(14) 0.0420(16) 0.0505(18) -0.0029(14) -0.0006(13) 0.0015(11)
C00D 0.0298(14) 0.0362(15) 0.0428(16) 0.0024(13) -0.0025(11) 0.0008(12)
C00E 0.0260(14) 0.0375(15) 0.0402(15) 0.0020(12) -0.0007(12) -0.0001(11)
C00F 0.0258(15) 0.0330(14) 0.060(2) 0.0081(13) -0.0045(14) -0.0012(11)
C00G 0.0301(16) 0.0499(19) 0.0473(19) 0.0029(14) -0.0064(14) 0.0005(13)
C00H 0.0334(16) 0.0505(19) 0.0390(16) 0.0002(13) -0.0030(13) -0.0030(13)
C00I 0.0260(14) 0.0442(17) 0.0437(17) 0.0013(13) 0.0060(12) 0.0006(12)
C00J 0.0318(15) 0.0459(17) 0.0383(16) -0.0013(13) 0.0007(13) 0.0006(12)
C00K 0.0251(14) 0.0424(15) 0.0412(16) 0.0002(12) -0.0001(12) 0.0015(11)
C00L 0.0459(17) 0.0417(17) 0.054(2) 0.0009(15) -0.0004(16) 0.0084(14)
C00M 0.0485(19) 0.0495(19) 0.0413(18) -0.0002(14) 0.0013(14) -0.0148(15)
C00N 0.0320(17) 0.0450(19) 0.072(3) 0.0117(19) -0.0162(18) -0.0071(13)
C00O 0.0276(15) 0.0380(16) 0.058(2) 0.0000(13) 0.0053(13) -0.0003(11)
C00P 0.062(2) 0.0372(17) 0.060(2) -0.0022(15) 0.0001(18) -0.0034(17)
C00Q 0.0294(16) 0.050(2) 0.105(3) -0.003(2) 0.015(2) -0.0030(13)
C00R 0.0354(18) 0.052(2) 0.079(3) -0.0118(18) 0.0172(18) -0.0057(14)
C00S 0.0256(17) 0.0435(19) 0.108(3) 0.012(2) -0.0099(19) -0.0073(13)
C00T 0.050(2) 0.071(3) 0.0414(19) 0.0046(17) -0.0081(17) -0.0224(19)
C00U 0.070(3) 0.070(3) 0.063(3) 0.000(2) -0.005(2) -0.034(3)

loop_
_atom_type_symbol
_atom_type_description
_atom_type_scat_dispersion_real
_atom_type_scat_dispersion_imag
_atom_type_scat_source
C C 0.0181 0.0091 'International Tables Vol C Tables 4.2.6.8 and 6.1.1.4'
H H 0.0000 0.0000 'International Tables Vol C Tables 4.2.6.8 and 6.1.1.4'
N N 0.0311 0.0180 'International Tables Vol C Tables 4.2.6.8 and 6.1.1.4'
O O 0.0492 0.0322 'International Tables Vol C Tables 4.2.6.8 and 6.1.1.4'
S S 0.3331 0.5567 'International Tables Vol C Tables 4.2.6.8 and 6.1.1.4'

loop_
_geom_angle_atom_site_label_1
_geom_angle_atom_site_label_2
_geom_angle_atom_site_label_3
_geom_angle
O004 S001 O007 113.7(2)
O004 S001 C00B 105.82(15)
O006 S001 O004 113.9(2)
O006 S001 O007 110.5(2)
O006 S001 C00B 106.40(16)
O007 S001 C00B 105.89(18)
C00E S002 C00O 91.35(17)
C00C O003 H003 110(5)
C00E N005 C00F 114.3(3)
C00E N005 C00T 123.8(3)
C00F N005 C00T 121.9(3)
C009 C008 H008 110(3)
C00A C008 C009 126.3(3)
C00A C008 H008 124(3)
C00J C009 C008 118.9(3)
C00J C009 C00K 118.8(3)
C00K C009 C008 122.3(3)
C008 C00A C00E 122.5(3)
C008 C00A H00A 120(3)
C00E C00A H00A 117(3)
C00D C00B S001 120.0(2)
C00L C00B S001 121.1(2)
C00L C00B C00D 118.9(3)
O003 C00C C00G 116.7(3)
O003 C00C C00I 122.5(3)
C00I C00C C00G 120.8(3)
C00B C00D H00E 118(2)
C00H C00D C00B 120.5(3)
C00H C00D H00E 121(2)
N005 C00E S002 111.9(2)
N005 C00E C00A 124.6(3)
C00A C00E S002 123.5(3)
N005 C00F C00N 127.4(4)
C00O C00F N005 112.2(3)
C00O C00F C00N 120.3(4)
C00C C00G C00J 119.3(3)
C00C C00G H00G 119(3)
C00J C00G H00G 121(3)
C00D C00H C00M 121.5(3)
C00D C00H H00H 118(3)
C00M C00H H00H 121(3)
C00C C00I H00I 120(3)
C00K C00I C00C 119.8(3)
C00K C00I H00I 120(3)
C009 C00J H00J 118(2)
C00G C00J C009 120.8(3)
C00G C00J H00J 121(2)
C009 C00K H00K 118(2)
C00I C00K C009 120.5(3)
C00I C00K H00K 122(2)
C00B C00L H00L 116(3)
C00P C00L C00B 119.8(3)
C00P C00L H00L 124(3)
C00H C00M C00P 117.1(3)
C00H C00M C00U 121.6(4)
C00P C00M C00U 121.2(4)
C00F C00N H00N 116(3)
C00S C00N C00F 117.3(4)
C00S C00N H00N 127(3)
C00F C00O S002 110.1(3)
C00F C00O C00R 122.3(4)
C00R C00O S002 127.6(3)
C00L C00P C00M 122.2(3)
C00L C00P H00P 119(3)
C00M C00P H00P 119(3)
C00R C00Q H00Q 124(3)
C00S C00Q C00R 121.6(4)
C00S C00Q H00Q 114(3)
C00O C00R H00R 119(5)
C00Q C00R C00O 116.7(5)
C00Q C00R H00R 125(4)
C00N C00S H00S 121(4)
C00Q C00S C00N 121.8(4)
C00Q C00S H00S 117(4)
N005 C00T H00B 111(4)
N005 C00T H00C 111(5)
N005 C00T H00D 117(7)
H00B C00T H00C 106(6)
H00B C00T H00D 103(7)
H00C C00T H00D 107(8)
C00M C00U H00F 111(2)
C00M C00U H00M 109(2)
C00M C00U H00O 114(3)
H00F C00U H00M 104(3)
H00F C00U H00O 110(3)
H00M C00U H00O 108(3)

loop_
_geom_bond_atom_site_label_1
_geom_bond_atom_site_label_2
_geom_bond_distance
S001 O004 1.441(3)
S001 O006 1.437(3)
S001 O007 1.448(3)
S001 C00B 1.774(3)
S002 C00E 1.715(3)
S002 C00O 1.734(4)
O003 C00C 1.358(4)
O003 H003 0.68(6)
N005 C00E 1.331(4)
N005 C00F 1.394(4)
N005 C00T 1.458(5)
C008 C009 1.452(4)
C008 C00A 1.338(5)
C008 H008 0.98(5)
C009 C00J 1.399(5)
C009 C00K 1.402(5)
C00A C00E 1.438(4)
C00A H00A 0.96(5)
C00B C00D 1.392(4)
C00B C00L 1.386(5)
C00C C00G 1.389(5)
C00C C00I 1.387(5)
C00D C00H 1.382(5)
C00D H00E 0.97(4)
C00F C00N 1.398(5)
C00F C00O 1.386(5)
C00G C00J 1.390(5)
C00G H00G 0.96(5)
C00H C00M 1.388(5)
C00H H00H 1.01(4)
C00I C00K 1.384(4)
C00I H00I 0.91(5)
C00J H00J 0.97(4)
C00K H00K 1.03(4)
C00L C00P 1.383(6)
C00L H00L 0.99(5)
C00M C00P 1.392(6)
C00M C00U 1.503(5)
C00N C00S 1.386(7)
C00N H00N 0.78(4)
C00O C00R 1.394(5)
C00P H00P 1.06(6)
C00Q C00R 1.385(6)
C00Q C00S 1.381(8)
C00Q H00Q 0.95(6)
C00R H00R 0.88(7)
C00S H00S 0.92(7)
C00T H00B 1.02(8)
C00T H00C 0.97(9)
C00T H00D 0.85(11)
C00U H00F 0.90(2)
C00U H00M 0.92(2)
C00U H00O 0.88(2)
